data_1554939
loop_
_publ_author_name
'Zhang, Xiang'
'Huang, Qing-Fei'
'Zou, Wen-Lin'
'Li, Qing-Zhu'
'Feng, Xin'
'Jia, Zhi-Qiang'
'Liu, Yue'
'Li, Jun-Long'
'Wang, Qi-Wei'

_publ_section_title
;
 Synthetic approach to skeletally diverse nitrogen heterocycles from
 dicyano-2-methylenebut-3-enoates
;
_journal_issue 19
_journal_name_full 'Organic Chemistry Frontiers'
_journal_page_first 3321
_journal_paper_doi 10.1039/C9QO00509A
_journal_volume 6
_journal_year 2019
_chemical_formula_moiety 'C15 H13 N3 O2'
_chemical_formula_sum 'C15 H13 N3 O2'
_chemical_formula_weight 267.28
_space_group_crystal_system triclinic
_space_group_IT_number 2
_space_group_name_Hall '-P 1'
_space_group_name_H-M_alt 'P -1'
_atom_sites_solution_hydrogens geom
_atom_sites_solution_primary direct
_audit_creation_date 2017-04-27
_audit_creation_method
;
Olex2 1.2
(compiled 2017.03.28 svn.r3405 for OlexSys, GUI svn.r5335)
;
_audit_update_record
;
2019-03-27 deposited with the CCDC.	2019-05-08 downloaded from the CCDC.
;
_cell_angle_alpha 85.696(4)
_cell_angle_beta 89.837(4)
_cell_angle_gamma 79.658(4)
_cell_formula_units_Z 4
_cell_length_a 6.9944(3)
_cell_length_b 7.8586(4)
_cell_length_c 26.1858(11)
_cell_measurement_reflns_used 5466
_cell_measurement_temperature 296.9(6)
_cell_measurement_theta_max 72.5690
_cell_measurement_theta_min 5.7460
_cell_volume 1411.87(11)
_computing_cell_refinement
;
CrysAlisPro, Agilent Technologies,
Version 1.171.37.35 (release 13-08-2014 CrysAlis171 .NET)
(compiled Aug 13 2014,18:06:01)
;
_computing_data_collection
;
CrysAlisPro, Agilent Technologies,
Version 1.171.37.35 (release 13-08-2014 CrysAlis171 .NET)
(compiled Aug 13 2014,18:06:01)
;
_computing_data_reduction
;
CrysAlisPro, Agilent Technologies,
Version 1.171.37.35 (release 13-08-2014 CrysAlis171 .NET)
(compiled Aug 13 2014,18:06:01)
;
_computing_molecular_graphics 'Olex2 (Dolomanov et al., 2009)'
_computing_publication_material 'Olex2 (Dolomanov et al., 2009)'
_computing_structure_refinement 'ShelXL (Sheldrick, 2015)'
_computing_structure_solution 'ShelXT (Sheldrick, 2015)'
_diffrn_ambient_environment air
_diffrn_ambient_temperature 296.9(6)
_diffrn_detector 'CCD plate'
_diffrn_detector_area_resol_mean 15.9595
_diffrn_detector_type EosS2
_diffrn_measured_fraction_theta_full 0.999
_diffrn_measured_fraction_theta_max 0.982
_diffrn_measurement_details
;
#__ type_ start__ end____ width___ exp.time_
  1 omega  -35.00   66.00   1.0000    1.0000
omega____ theta____ kappa____ phi______ frames
    -       36.1671  -19.0000 -120.0000 101

#__ type_ start__ end____ width___ exp.time_
  2 omega   17.00  105.00   1.0000    1.0000
omega____ theta____ kappa____ phi______ frames
    -       36.1671   38.0000   60.0000 88

#__ type_ start__ end____ width___ exp.time_
  3 omega  -31.00   63.00   1.0000    1.0000
omega____ theta____ kappa____ phi______ frames
    -       36.1671  -77.0000   30.0000 94

#__ type_ start__ end____ width___ exp.time_
  4 omega    9.00  104.00   1.0000    1.0000
omega____ theta____ kappa____ phi______ frames
    -       36.1671   77.0000  150.0000 95

#__ type_ start__ end____ width___ exp.time_
  5 omega   23.00   90.00   1.0000    1.0000
omega____ theta____ kappa____ phi______ frames
    -       36.1671 -125.0000  -30.0000 67

#__ type_ start__ end____ width___ exp.time_
  6 omega    1.00   75.00   1.0000    1.0000
omega____ theta____ kappa____ phi______ frames
    -       36.1671  -99.0000  120.0000 74

#__ type_ start__ end____ width___ exp.time_
  7 omega   19.00  103.00   1.0000    1.0000
omega____ theta____ kappa____ phi______ frames
    -       36.1671   57.0000 -120.0000 84

#__ type_ start__ end____ width___ exp.time_
  8 omega   38.00   91.00   1.0000    3.3500
omega____ theta____ kappa____ phi______ frames
    -      108.0000  -30.0000  -30.0000 53

#__ type_ start__ end____ width___ exp.time_
  9 omega   40.00   98.00   1.0000    3.3500
omega____ theta____ kappa____ phi______ frames
    -      108.0000  -45.0000 -180.0000 58

#__ type_ start__ end____ width___ exp.time_
 10 omega  100.00  178.00   1.0000    3.3500
omega____ theta____ kappa____ phi______ frames
    -      108.0000  111.0000  150.0000 78

#__ type_ start__ end____ width___ exp.time_
 11 omega  100.00  178.00   1.0000    3.3500
omega____ theta____ kappa____ phi______ frames
    -      108.0000  111.0000  -60.0000 78

#__ type_ start__ end____ width___ exp.time_
 12 omega   39.00  109.00   1.0000    3.3500
omega____ theta____ kappa____ phi______ frames
    -      108.0000  -94.0000    0.0000 70

#__ type_ start__ end____ width___ exp.time_
 13 omega   40.00   98.00   1.0000    3.3500
omega____ theta____ kappa____ phi______ frames
    -      108.0000  -45.0000   60.0000 58

#__ type_ start__ end____ width___ exp.time_
 14 omega   39.00  109.00   1.0000    3.3500
omega____ theta____ kappa____ phi______ frames
    -      108.0000  -94.0000   90.0000 70

#__ type_ start__ end____ width___ exp.time_
 15 omega   38.00   91.00   1.0000    3.3500
omega____ theta____ kappa____ phi______ frames
    -      108.0000  -30.0000    0.0000 53

#__ type_ start__ end____ width___ exp.time_
 16 omega   91.00  176.00   1.0000    3.3500
omega____ theta____ kappa____ phi______ frames
    -      108.0000   45.0000    0.0000 85

#__ type_ start__ end____ width___ exp.time_
 17 omega   38.00  116.00   1.0000    3.3500
omega____ theta____ kappa____ phi______ frames
    -      108.0000 -111.0000  -60.0000 78

#__ type_ start__ end____ width___ exp.time_
 18 omega   40.00   98.00   1.0000    3.3500
omega____ theta____ kappa____ phi______ frames
    -      108.0000  -45.0000 -120.0000 58

#__ type_ start__ end____ width___ exp.time_
 19 omega   40.00   98.00   1.0000    3.3500
omega____ theta____ kappa____ phi______ frames
    -      108.0000  -45.0000  150.0000 58

#__ type_ start__ end____ width___ exp.time_
 20 omega   39.00  109.00   1.0000    3.3500
omega____ theta____ kappa____ phi______ frames
    -      108.0000  -94.0000 -180.0000 70

#__ type_ start__ end____ width___ exp.time_
 21 omega   70.00  178.00   1.0000    3.3500
omega____ theta____ kappa____ phi______ frames
    -      108.0000   15.0000  -60.0000 108

#__ type_ start__ end____ width___ exp.time_
 22 omega  -31.00   53.00   1.0000    1.0000
omega____ theta____ kappa____ phi______ frames
    -       36.1671  -57.0000 -180.0000 84

#__ type_ start__ end____ width___ exp.time_
 23 omega    9.00  104.00   1.0000    1.0000
omega____ theta____ kappa____ phi______ frames
    -       36.1671   77.0000  -30.0000 95

#__ type_ start__ end____ width___ exp.time_
 24 omega   17.00  105.00   1.0000    1.0000
omega____ theta____ kappa____ phi______ frames
    -       36.1671   38.0000  -30.0000 88

#__ type_ start__ end____ width___ exp.time_
 25 omega  -33.00   55.00   1.0000    1.0000
omega____ theta____ kappa____ phi______ frames
    -       36.1671  -38.0000   60.0000 88

#__ type_ start__ end____ width___ exp.time_
 26 omega    9.00  104.00   1.0000    1.0000
omega____ theta____ kappa____ phi______ frames
    -       36.1671   77.0000  -90.0000 95

#__ type_ start__ end____ width___ exp.time_
 27 omega    9.00  104.00   1.0000    1.0000
omega____ theta____ kappa____ phi______ frames
    -       36.1671   77.0000   60.0000 95

#__ type_ start__ end____ width___ exp.time_
 28 omega   70.00  178.00   1.0000    3.3500
omega____ theta____ kappa____ phi______ frames
    -      108.0000   15.0000  120.0000 108

#__ type_ start__ end____ width___ exp.time_
 29 omega   91.00  156.00   1.0000    3.3500
omega____ theta____ kappa____ phi______ frames
    -      108.0000   45.0000   30.0000 65

#__ type_ start__ end____ width___ exp.time_
 30 omega   70.00  178.00   1.0000    3.3500
omega____ theta____ kappa____ phi______ frames
    -      108.0000   15.0000 -150.0000 108
;
_diffrn_measurement_device 'four-circle diffractometer'
_diffrn_measurement_device_type 'New Gemini, Dual, Cu at zero, EosS2'
_diffrn_measurement_method '\w scans'
_diffrn_orient_matrix_UB_11 0.1320938000
_diffrn_orient_matrix_UB_12 -0.0785904000
_diffrn_orient_matrix_UB_13 -0.0426203000
_diffrn_orient_matrix_UB_21 0.1528943000
_diffrn_orient_matrix_UB_22 0.1087395000
_diffrn_orient_matrix_UB_23 0.0134497000
_diffrn_orient_matrix_UB_31 0.0964819000
_diffrn_orient_matrix_UB_32 -0.1481132000
_diffrn_orient_matrix_UB_33 0.0385205000
_diffrn_radiation_monochromator graphite
_diffrn_radiation_probe x-ray
_diffrn_radiation_type CuK\a
_diffrn_radiation_wavelength 1.54184
_diffrn_reflns_av_R_equivalents 0.0409
_diffrn_reflns_av_unetI/netI 0.0344
_diffrn_reflns_Laue_measured_fraction_full 0.999
_diffrn_reflns_Laue_measured_fraction_max 0.982
_diffrn_reflns_limit_h_max 8
_diffrn_reflns_limit_h_min -8
_diffrn_reflns_limit_k_max 8
_diffrn_reflns_limit_k_min -9
_diffrn_reflns_limit_l_max 32
_diffrn_reflns_limit_l_min -30
_diffrn_reflns_number 15449
_diffrn_reflns_point_group_measured_fraction_full 0.999
_diffrn_reflns_point_group_measured_fraction_max 0.982
_diffrn_reflns_theta_full 67.684
_diffrn_reflns_theta_max 72.454
_diffrn_reflns_theta_min 5.082
_diffrn_source 'Enhance (Cu) X-ray Source'
_exptl_absorpt_coefficient_mu 0.704
_exptl_absorpt_correction_T_max 1.00000
_exptl_absorpt_correction_T_min 0.84730
_exptl_absorpt_correction_type multi-scan
_exptl_absorpt_process_details
;
CrysAlisPro, Agilent Technologies,
Version 1.171.37.35 (release 13-08-2014 CrysAlis171 .NET)
(compiled Aug 13 2014,18:06:01)
Empirical absorption correction using spherical harmonics,
 implemented in SCALE3 ABSPACK scaling algorithm.
;
_exptl_crystal_colour 'clear light colourless'
_exptl_crystal_colour_lustre clear
_exptl_crystal_colour_modifier light
_exptl_crystal_colour_primary colourless
_exptl_crystal_density_diffrn 1.257
_exptl_crystal_description block
_exptl_crystal_F_000 560
_exptl_crystal_size_max 0.65
_exptl_crystal_size_mid 0.5
_exptl_crystal_size_min 0.4
_refine_diff_density_max 0.294
_refine_diff_density_min -0.378
_refine_diff_density_rms 0.081
_refine_ls_extinction_method none
_refine_ls_goodness_of_fit_ref 1.019
_refine_ls_hydrogen_treatment constr
_refine_ls_matrix_type full
_refine_ls_number_parameters 363
_refine_ls_number_reflns 5505
_refine_ls_number_restraints 0
_refine_ls_restrained_S_all 1.019
_refine_ls_R_factor_all 0.0788
_refine_ls_R_factor_gt 0.0706
_refine_ls_shift/su_max 0.001
_refine_ls_shift/su_mean 0.000
_refine_ls_structure_factor_coef Fsqd
_refine_ls_weighting_details 'w=1/[\s^2^(Fo^2^)+(0.1360P)^2^+0.1940P] where P=(Fo^2^+2Fc^2^)/3'
_refine_ls_weighting_scheme calc
_refine_ls_wR_factor_gt 0.1941
_refine_ls_wR_factor_ref 0.2078
_reflns_Friedel_coverage 0.000
_reflns_number_gt 4564
_reflns_number_total 5505
_reflns_threshold_expression 'I > 2\s(I)'
_cod_data_source_file c9qo00509a2.cif
_cod_data_source_block hq-3
_cod_depositor_comments
;

2022-03-18
Z value and formula fixed to values more according to usual
chemical conventions.                 miguel
;
_cod_original_formula_sum 'C30 H26 N6 O4'
_cod_original_formula_weight 534.57
_cod_original_formula_moiety '2(C15 H13 N3 O2)'
_cod_original_formula_units_Z 2
_cod_original_cell_volume 1411.88(11)
_cod_database_code 1554939
_shelx_shelxl_version_number 2014/7
_shelx_space_group_comment
;
The symmetry employed for this shelxl refinement is uniquely defined
by the following loop, which should always be used as a source of
symmetry information in preference to the above space-group names.
They are only intended as comments.
;
_reflns_odcompleteness_completeness 99.94
_reflns_odcompleteness_iscentric 1
_reflns_odcompleteness_theta 66.97
_olex2_refinement_description
;
1. Fixed Uiso
 At 1.2 times of:
  All C(H) groups, All C(H,H) groups, All N(H,H) groups
 At 1.5 times of:
  All C(H,H,H) groups
2.a Secondary CH2 refined with riding coordinates:
 C28(H28A,H28B), C13(H13A,H13B)
2.b Aromatic/amide H refined with riding coordinates:
 C10(H10), C1(H1), C25(H25), C16(H16), C5(H5), C20(H20), C4(H4), C2(H2),
 C3(H3), C17(H17), C19(H19), C18(H18)
2.c X=CH2 refined with riding coordinates:
 N2(H2A,H2B), N5(H5A,H5B)
2.d Idealised Me refined as rotating group:
 C29(H29A,H29B,H29C), C14(H14A,H14B,H14C)
;
_olex2_date_sample_data_collection 2017-04-26
_olex2_submission_special_instructions 'No special instructions were received'

loop_
_space_group_symop_operation_xyz
'x, y, z'
'-x, -y, -z'

loop_
_atom_site_label
_atom_site_type_symbol
_atom_site_fract_x
_atom_site_fract_y
_atom_site_fract_z
_atom_site_U_iso_or_equiv
_atom_site_adp_type
_atom_site_occupancy
_atom_site_site_symmetry_order
_atom_site_calc_flag
_atom_site_refinement_flags_posn
O4 O 0.3130(2) 0.2834(2) 0.86213(7) 0.0679(5) Uani 1 1 d .
O2 O 0.8315(3) -0.2895(2) 0.63981(8) 0.0791(6) Uani 1 1 d .
N2 N 1.2759(2) 0.1846(2) 0.49855(7) 0.0534(4) Uani 1 1 d .
H2A H 1.3827 0.1507 0.4829 0.064 Uiso 1 1 calc R
H2B H 1.2135 0.2888 0.4925 0.064 Uiso 1 1 calc R
N1 N 1.3120(2) -0.0860(2) 0.53992(6) 0.0497(4) Uani 1 1 d .
N4 N 0.8074(2) 0.4335(2) 0.96041(6) 0.0499(4) Uani 1 1 d .
N5 N 0.7779(2) 0.6834(2) 1.00129(7) 0.0539(4) Uani 1 1 d .
H5A H 0.8860 0.6412 1.0169 0.065 Uiso 1 1 calc R
H5B H 0.7169 0.7850 1.0072 0.065 Uiso 1 1 calc R
O3 O 0.6162(3) 0.1489(3) 0.84928(9) 0.0899(6) Uani 1 1 d .
O1 O 1.1356(3) -0.4272(3) 0.65156(10) 0.0971(7) Uani 1 1 d .
C7 C 0.9677(2) 0.0100(2) 0.59543(7) 0.0428(4) Uani 1 1 d .
C8 C 1.0341(2) 0.1263(2) 0.55987(7) 0.0429(4) Uani 1 1 d .
C22 C 0.4583(2) 0.5591(2) 0.90507(7) 0.0432(4) Uani 1 1 d .
C9 C 1.2073(2) 0.0759(2) 0.53205(7) 0.0432(4) Uani 1 1 d .
C24 C 0.7051(2) 0.5919(2) 0.96810(7) 0.0442(4) Uani 1 1 d .
C6 C 0.7950(3) 0.0741(2) 0.62698(7) 0.0444(4) Uani 1 1 d .
C23 C 0.5288(2) 0.6577(2) 0.94025(7) 0.0431(4) Uani 1 1 d .
C11 C 1.0751(3) -0.1587(2) 0.60153(7) 0.0479(4) Uani 1 1 d .
C21 C 0.2859(3) 0.6393(2) 0.87272(7) 0.0463(4) Uani 1 1 d .
N6 N 0.3616(3) 0.9670(3) 0.95641(10) 0.0773(6) Uani 1 1 d .
N3 N 0.8662(3) 0.4445(3) 0.54375(10) 0.0781(7) Uani 1 1 d .
C15 C 0.9366(3) 0.3028(3) 0.55206(8) 0.0512(5) Uani 1 1 d .
C10 C 1.2443(3) -0.1962(3) 0.57312(8) 0.0513(5) Uani 1 1 d .
H10 H 1.3159 -0.3081 0.5778 0.062 Uiso 1 1 calc R
C26 C 0.5645(3) 0.3919(3) 0.89939(7) 0.0472(4) Uani 1 1 d .
C1 C 0.6180(3) 0.1453(3) 0.60358(8) 0.0539(5) Uani 1 1 d .
H1 H 0.6048 0.1491 0.5682 0.065 Uiso 1 1 calc R
C30 C 0.4327(3) 0.8294(3) 0.94809(8) 0.0510(4) Uani 1 1 d .
C25 C 0.7361(3) 0.3402(3) 0.92752(8) 0.0519(5) Uani 1 1 d .
H25 H 0.8071 0.2307 0.9228 0.062 Uiso 1 1 calc R
C16 C 0.1084(3) 0.7008(3) 0.89464(9) 0.0557(5) Uani 1 1 d .
H16 H 0.0944 0.6902 0.9300 0.067 Uiso 1 1 calc R
C27 C 0.5035(3) 0.2628(3) 0.86726(8) 0.0553(5) Uani 1 1 d .
C12 C 1.0205(3) -0.3060(3) 0.63424(9) 0.0587(5) Uani 1 1 d .
C5 C 0.8139(3) 0.0702(3) 0.67970(8) 0.0562(5) Uani 1 1 d .
H5 H 0.9326 0.0234 0.6955 0.067 Uiso 1 1 calc R
C20 C 0.3046(4) 0.6590(3) 0.82021(9) 0.0632(6) Uani 1 1 d .
H20 H 0.4234 0.6190 0.8053 0.076 Uiso 1 1 calc R
C4 C 0.6561(4) 0.1358(3) 0.70900(9) 0.0665(6) Uani 1 1 d .
H4 H 0.6689 0.1329 0.7444 0.080 Uiso 1 1 calc R
C2 C 0.4606(3) 0.2108(3) 0.63314(10) 0.0665(6) Uani 1 1 d .
H2 H 0.3419 0.2585 0.6175 0.080 Uiso 1 1 calc R
C3 C 0.4801(3) 0.2053(3) 0.68556(10) 0.0695(6) Uani 1 1 d .
H3 H 0.3741 0.2486 0.7053 0.083 Uiso 1 1 calc R
C17 C -0.0482(3) 0.7782(3) 0.86351(12) 0.0714(7) Uani 1 1 d .
H17 H -0.1676 0.8187 0.8781 0.086 Uiso 1 1 calc R
C19 C 0.1481(4) 0.7377(4) 0.78980(10) 0.0790(7) Uani 1 1 d .
H19 H 0.1621 0.7517 0.7545 0.095 Uiso 1 1 calc R
C18 C -0.0281(4) 0.7953(4) 0.81141(12) 0.0782(8) Uani 1 1 d .
H18 H -0.1340 0.8460 0.7907 0.094 Uiso 1 1 calc R
C28 C 0.2345(5) 0.1664(4) 0.83067(14) 0.0883(9) Uani 1 1 d .
H28A H 0.3330 0.1161 0.8073 0.106 Uiso 1 1 calc R
H28B H 0.1957 0.0731 0.8523 0.106 Uiso 1 1 calc R
C29 C 0.0679(5) 0.2632(5) 0.80192(14) 0.0954(10) Uani 1 1 d .
H29A H 0.1087 0.3509 0.7791 0.143 Uiso 1 1 calc GR
H29B H -0.0266 0.3169 0.8252 0.143 Uiso 1 1 calc GR
H29C H 0.0113 0.1857 0.7824 0.143 Uiso 1 1 calc GR
C13 C 0.7591(6) -0.4253(4) 0.67051(18) 0.1158(15) Uani 1 1 d .
H13A H 0.7200 -0.5064 0.6482 0.139 Uiso 1 1 calc R
H13B H 0.8620 -0.4882 0.6930 0.139 Uiso 1 1 calc R
C14 C 0.6026(7) -0.3568(6) 0.69942(19) 0.1372(19) Uani 1 1 d .
H14A H 0.5085 -0.2810 0.6777 0.206 Uiso 1 1 calc GR
H14B H 0.6460 -0.2925 0.7255 0.206 Uiso 1 1 calc GR
H14C H 0.5446 -0.4492 0.7151 0.206 Uiso 1 1 calc GR

loop_
_atom_site_aniso_label
_atom_site_aniso_U_11
_atom_site_aniso_U_22
_atom_site_aniso_U_33
_atom_site_aniso_U_23
_atom_site_aniso_U_13
_atom_site_aniso_U_12
O4 0.0564(8) 0.0551(9) 0.0921(12) -0.0211(8) -0.0217(8) -0.0025(7)
O2 0.0685(10) 0.0492(9) 0.1142(15) 0.0102(9) 0.0342(10) -0.0033(7)
N2 0.0438(8) 0.0493(9) 0.0606(10) 0.0053(7) 0.0099(7) 0.0054(7)
N1 0.0412(7) 0.0478(9) 0.0545(9) 0.0010(7) 0.0040(6) 0.0050(6)
N4 0.0390(7) 0.0501(9) 0.0562(9) -0.0097(7) -0.0088(6) 0.0061(6)
N5 0.0435(8) 0.0537(9) 0.0606(10) -0.0159(7) -0.0135(7) 0.0067(7)
O3 0.0703(11) 0.0892(13) 0.1116(16) -0.0569(12) -0.0034(10) 0.0027(10)
O1 0.0808(12) 0.0715(12) 0.1231(18) 0.0431(12) 0.0080(12) 0.0082(10)
C7 0.0361(8) 0.0461(9) 0.0443(9) -0.0045(7) -0.0032(7) -0.0015(7)
C8 0.0375(8) 0.0422(9) 0.0458(9) -0.0032(7) -0.0025(7) 0.0009(7)
C22 0.0376(8) 0.0464(10) 0.0436(9) -0.0033(7) 0.0002(7) -0.0022(7)
C9 0.0370(8) 0.0453(9) 0.0445(9) -0.0037(7) -0.0032(7) 0.0004(7)
C24 0.0379(8) 0.0467(9) 0.0455(9) -0.0053(7) -0.0009(7) -0.0005(7)
C6 0.0417(8) 0.0388(9) 0.0507(10) -0.0039(7) 0.0033(7) -0.0021(7)
C23 0.0372(8) 0.0431(9) 0.0460(9) -0.0044(7) -0.0018(7) 0.0013(7)
C11 0.0424(9) 0.0460(10) 0.0515(10) -0.0009(8) 0.0008(7) 0.0007(7)
C21 0.0434(9) 0.0447(9) 0.0489(10) -0.0035(7) -0.0071(7) -0.0028(7)
N6 0.0809(14) 0.0546(11) 0.0884(15) -0.0205(10) -0.0334(11) 0.0159(10)
N3 0.0814(14) 0.0504(11) 0.0903(15) 0.0101(10) 0.0295(12) 0.0142(10)
C15 0.0483(9) 0.0472(11) 0.0532(10) 0.0010(8) 0.0092(8) 0.0023(8)
C10 0.0454(9) 0.0433(10) 0.0585(11) 0.0008(8) 0.0025(8) 0.0077(8)
C26 0.0416(9) 0.0487(10) 0.0494(10) -0.0104(8) -0.0020(7) -0.0001(7)
C1 0.0418(9) 0.0615(12) 0.0568(11) -0.0097(9) -0.0006(8) -0.0025(8)
C30 0.0480(9) 0.0483(11) 0.0529(10) -0.0076(8) -0.0152(8) 0.0034(8)
C25 0.0451(9) 0.0477(10) 0.0590(11) -0.0132(8) -0.0042(8) 0.0060(8)
C16 0.0421(9) 0.0588(12) 0.0627(12) 0.0016(9) -0.0038(8) -0.0024(8)
C27 0.0545(10) 0.0520(11) 0.0566(11) -0.0112(9) -0.0072(9) 0.0009(8)
C12 0.0618(12) 0.0466(11) 0.0617(12) 0.0028(9) 0.0097(10) 0.0037(9)
C5 0.0557(11) 0.0564(11) 0.0506(11) -0.0012(8) 0.0006(8) 0.0044(9)
C20 0.0677(13) 0.0678(14) 0.0496(11) -0.0051(9) -0.0041(9) 0.0009(11)
C4 0.0749(14) 0.0671(14) 0.0533(12) -0.0076(10) 0.0128(10) -0.0003(11)
C2 0.0387(9) 0.0765(15) 0.0819(16) -0.0190(12) 0.0015(9) 0.0014(9)
C3 0.0560(12) 0.0741(15) 0.0774(15) -0.0194(12) 0.0208(11) -0.0033(11)
C17 0.0436(10) 0.0678(14) 0.0973(19) 0.0100(13) -0.0131(11) -0.0018(10)
C19 0.0917(19) 0.0815(17) 0.0565(13) 0.0044(12) -0.0241(13) 0.0007(14)
C18 0.0693(15) 0.0686(15) 0.0902(18) 0.0137(13) -0.0405(14) -0.0020(12)
C28 0.095(2) 0.0671(16) 0.106(2) -0.0204(15) -0.0408(17) -0.0156(14)
C29 0.0800(18) 0.106(2) 0.103(2) -0.0218(18) -0.0292(17) -0.0186(17)
C13 0.122(3) 0.0592(16) 0.161(3) 0.0110(18) 0.080(3) -0.0118(16)
C14 0.170(4) 0.117(3) 0.146(4) -0.041(3) 0.095(3) -0.073(3)

loop_
_atom_type_symbol
_atom_type_description
_atom_type_scat_dispersion_real
_atom_type_scat_dispersion_imag
_atom_type_scat_source
C C 0.0181 0.0091 'International Tables Vol C Tables 4.2.6.8 and 6.1.1.4'
H H 0.0000 0.0000 'International Tables Vol C Tables 4.2.6.8 and 6.1.1.4'
N N 0.0311 0.0180 'International Tables Vol C Tables 4.2.6.8 and 6.1.1.4'
O O 0.0492 0.0322 'International Tables Vol C Tables 4.2.6.8 and 6.1.1.4'

loop_
_geom_angle_atom_site_label_1
_geom_angle_atom_site_label_2
_geom_angle_atom_site_label_3
_geom_angle
C27 O4 C28 117.9(2)
C12 O2 C13 117.6(2)
H2A N2 H2B 120.0
C9 N2 H2A 120.0
C9 N2 H2B 120.0
C10 N1 C9 117.70(15)
C25 N4 C24 117.90(16)
H5A N5 H5B 120.0
C24 N5 H5A 120.0
C24 N5 H5B 120.0
C8 C7 C6 118.73(16)
C8 C7 C11 117.39(16)
C11 C7 C6 123.77(16)
C7 C8 C9 120.95(16)
C7 C8 C15 121.30(16)
C9 C8 C15 117.66(16)
C23 C22 C21 119.07(16)
C23 C22 C26 117.35(16)
C26 C22 C21 123.39(17)
N2 C9 N1 117.13(16)
N2 C9 C8 122.33(16)
N1 C9 C8 120.51(16)
N4 C24 C23 120.49(17)
N5 C24 N4 117.21(16)
N5 C24 C23 122.27(17)
C1 C6 C7 120.37(17)
C5 C6 C7 119.87(17)
C5 C6 C1 119.69(17)
C22 C23 C24 120.72(16)
C22 C23 C30 121.38(16)
C30 C23 C24 117.85(17)
C7 C11 C12 125.80(17)
C10 C11 C7 117.77(17)
C10 C11 C12 116.38(17)
C16 C21 C22 121.08(17)
C20 C21 C22 119.56(18)
C20 C21 C16 119.31(19)
N3 C15 C8 176.2(2)
N1 C10 C11 125.62(17)
N1 C10 H10 117.2
C11 C10 H10 117.2
C22 C26 C27 125.05(17)
C25 C26 C22 117.75(17)
C25 C26 C27 117.15(17)
C6 C1 H1 120.1
C6 C1 C2 119.9(2)
C2 C1 H1 120.1
N6 C30 C23 176.6(2)
N4 C25 C26 125.71(18)
N4 C25 H25 117.1
C26 C25 H25 117.1
C21 C16 H16 120.2
C17 C16 C21 119.7(2)
C17 C16 H16 120.2
O4 C27 C26 112.55(17)
O3 C27 O4 124.1(2)
O3 C27 C26 123.3(2)
O2 C12 C11 112.11(18)
O1 C12 O2 124.3(2)
O1 C12 C11 123.5(2)
C6 C5 H5 119.9
C6 C5 C4 120.1(2)
C4 C5 H5 119.9
C21 C20 H20 119.8
C19 C20 C21 120.3(2)
C19 C20 H20 119.8
C5 C4 H4 120.0
C3 C4 C5 119.9(2)
C3 C4 H4 120.0
C1 C2 H2 120.0
C3 C2 C1 120.1(2)
C3 C2 H2 120.0
C4 C3 H3 119.9
C2 C3 C4 120.3(2)
C2 C3 H3 119.9
C16 C17 H17 119.8
C18 C17 C16 120.4(2)
C18 C17 H17 119.8
C20 C19 H19 119.9
C18 C19 C20 120.3(2)
C18 C19 H19 119.9
C17 C18 C19 120.0(2)
C17 C18 H18 120.0
C19 C18 H18 120.0
O4 C28 H28A 109.9
O4 C28 H28B 109.9
H28A C28 H28B 108.3
C29 C28 O4 109.0(2)
C29 C28 H28A 109.9
C29 C28 H28B 109.9
C28 C29 H29A 109.5
C28 C29 H29B 109.5
C28 C29 H29C 109.5
H29A C29 H29B 109.5
H29A C29 H29C 109.5
H29B C29 H29C 109.5
O2 C13 H13A 109.4
O2 C13 H13B 109.4
H13A C13 H13B 108.0
C14 C13 O2 111.0(3)
C14 C13 H13A 109.4
C14 C13 H13B 109.4
C13 C14 H14A 109.5
C13 C14 H14B 109.5
C13 C14 H14C 109.5
H14A C14 H14B 109.5
H14A C14 H14C 109.5
H14B C14 H14C 109.5

loop_
_geom_bond_atom_site_label_1
_geom_bond_atom_site_label_2
_geom_bond_distance
O4 C27 1.319(3)
O4 C28 1.457(3)
O2 C12 1.314(3)
O2 C13 1.451(3)
N2 H2A 0.8600
N2 H2B 0.8600
N2 C9 1.327(2)
N1 C9 1.351(2)
N1 C10 1.327(3)
N4 C24 1.349(2)
N4 C25 1.325(3)
N5 H5A 0.8600
N5 H5B 0.8600
N5 C24 1.326(3)
O3 C27 1.205(3)
O1 C12 1.193(3)
C7 C8 1.393(3)
C7 C6 1.494(2)
C7 C11 1.400(3)
C8 C9 1.421(2)
C8 C15 1.432(3)
C22 C23 1.392(3)
C22 C21 1.491(2)
C22 C26 1.407(3)
C24 C23 1.428(2)
C6 C1 1.388(3)
C6 C5 1.385(3)
C23 C30 1.425(3)
C11 C10 1.394(3)
C11 C12 1.492(3)
C21 C16 1.388(3)
C21 C20 1.381(3)
N6 C30 1.142(3)
N3 C15 1.139(3)
C10 H10 0.9300
C26 C25 1.390(3)
C26 C27 1.485(3)
C1 H1 0.9300
C1 C2 1.388(3)
C25 H25 0.9300
C16 H16 0.9300
C16 C17 1.388(3)
C5 H5 0.9300
C5 C4 1.387(3)
C20 H20 0.9300
C20 C19 1.380(3)
C4 H4 0.9300
C4 C3 1.380(4)
C2 H2 0.9300
C2 C3 1.377(4)
C3 H3 0.9300
C17 H17 0.9300
C17 C18 1.370(4)
C19 H19 0.9300
C19 C18 1.370(4)
C18 H18 0.9300
C28 H28A 0.9700
C28 H28B 0.9700
C28 C29 1.451(4)
C29 H29A 0.9600
C29 H29B 0.9600
C29 H29C 0.9600
C13 H13A 0.9700
C13 H13B 0.9700
C13 C14 1.380(5)
C14 H14A 0.9600
C14 H14B 0.9600
C14 H14C 0.9600

loop_
_geom_torsion_atom_site_label_1
_geom_torsion_atom_site_label_2
_geom_torsion_atom_site_label_3
_geom_torsion_atom_site_label_4
_geom_torsion
N4 C24 C23 C22 0.6(3)
N4 C24 C23 C30 -176.76(18)
N5 C24 C23 C22 178.91(17)
N5 C24 C23 C30 1.5(3)
C7 C8 C9 N2 -178.87(17)
C7 C8 C9 N1 -0.5(3)
C7 C6 C1 C2 -177.4(2)
C7 C6 C5 C4 177.4(2)
C7 C11 C10 N1 -1.0(3)
C7 C11 C12 O2 27.3(3)
C7 C11 C12 O1 -155.3(3)
C8 C7 C6 C1 59.5(2)
C8 C7 C6 C5 -117.3(2)
C8 C7 C11 C10 2.4(3)
C8 C7 C11 C12 -174.8(2)
C22 C21 C16 C17 178.6(2)
C22 C21 C20 C19 -178.0(2)
C22 C26 C25 N4 1.7(3)
C22 C26 C27 O4 -27.6(3)
C22 C26 C27 O3 154.5(2)
C9 N1 C10 C11 -1.2(3)
C24 N4 C25 C26 0.8(3)
C6 C7 C8 C9 174.56(16)
C6 C7 C8 C15 -2.0(3)
C6 C7 C11 C10 -173.65(18)
C6 C7 C11 C12 9.2(3)
C6 C1 C2 C3 0.1(4)
C6 C5 C4 C3 -0.1(4)
C23 C22 C21 C16 -60.6(3)
C23 C22 C21 C20 116.9(2)
C23 C22 C26 C25 -2.8(3)
C23 C22 C26 C27 174.48(18)
C11 C7 C8 C9 -1.7(3)
C11 C7 C8 C15 -178.27(18)
C11 C7 C6 C1 -124.5(2)
C11 C7 C6 C5 58.7(3)
C21 C22 C23 C24 -173.44(16)
C21 C22 C23 C30 3.8(3)
C21 C22 C26 C25 172.19(18)
C21 C22 C26 C27 -10.5(3)
C21 C16 C17 C18 -0.5(4)
C21 C20 C19 C18 -0.7(4)
C15 C8 C9 N2 -2.2(3)
C15 C8 C9 N1 176.17(18)
C10 N1 C9 N2 -179.62(19)
C10 N1 C9 C8 2.0(3)
C10 C11 C12 O2 -149.8(2)
C10 C11 C12 O1 27.5(4)
C26 C22 C23 C24 1.8(3)
C26 C22 C23 C30 179.07(18)
C26 C22 C21 C16 124.5(2)
C26 C22 C21 C20 -58.0(3)
C1 C6 C5 C4 0.5(3)
C1 C2 C3 C4 0.4(4)
C25 N4 C24 N5 179.73(18)
C25 N4 C24 C23 -1.9(3)
C25 C26 C27 O4 149.7(2)
C25 C26 C27 O3 -28.2(3)
C16 C21 C20 C19 -0.5(4)
C16 C17 C18 C19 -0.8(4)
C27 O4 C28 C29 -141.8(3)
C27 C26 C25 N4 -175.9(2)
C12 O2 C13 C14 142.0(4)
C12 C11 C10 N1 176.4(2)
C5 C6 C1 C2 -0.5(3)
C5 C4 C3 C2 -0.4(4)
C20 C21 C16 C17 1.1(3)
C20 C19 C18 C17 1.4(5)
C28 O4 C27 O3 -3.2(4)
C28 O4 C27 C26 178.9(2)
C13 O2 C12 O1 2.2(5)
C13 O2 C12 C11 179.5(3)
